data_4122982
loop_
_publ_author_name
'Cui, Jingjing'
'Li, Yongxin'
'Ganguly, Rakesh'
'Inthirarajah, Anusiya'
'Hirao, Hajime'
'Kinjo, Rei'

_publ_section_title
;
 Metal-Free \s-Bond Metathesis in Ammonia Activation by a
 Diazadiphosphapentalene.
;
_journal_name_full 'Journal of the American Chemical Society'
_journal_page_first 141119074650008
_journal_paper_doi 10.1021/ja509963m
_journal_year 2014
_chemical_formula_sum 'C36 H60 B N2 P'
_chemical_formula_weight 562.64
_space_group_crystal_system monoclinic
_space_group_IT_number 14
_space_group_name_Hall '-P 2ybc'
_space_group_name_H-M_alt 'P 1 21/c 1'
_symmetry_space_group_name_Hall '-P 2ybc'
_symmetry_space_group_name_H-M 'P 1 21/c 1'
_atom_sites_solution_hydrogens mixed
_cell_angle_alpha 90
_cell_angle_beta 113.7205(18)
_cell_angle_gamma 90
_cell_formula_units_Z 4
_cell_length_a 16.3011(11)
_cell_length_b 12.2497(7)
_cell_length_c 19.4830(9)
_cell_measurement_reflns_used 6557
_cell_measurement_temperature 103.(2)
_cell_measurement_theta_max 25.0407
_cell_measurement_theta_min 2.1625
_cell_volume 3561.8(4)
_computing_cell_refinement 'SAINT V8.32B (Bruker AXS Inc., 2013)'
_computing_data_collection 'Bruker APEX2'
_computing_data_reduction 'SAINT V8.32B (Bruker AXS Inc., 2013)'
_computing_molecular_graphics 'Bruker SHELXTL'
_computing_publication_material 'Bruker SHELXTL'
_computing_structure_refinement 'SHELXL-2013 (Sheldrick, 2013)'
_computing_structure_solution 'SHELXS-97 (Sheldrick 2008)'
_diffrn_ambient_temperature 103.(2)
_diffrn_detector_area_resol_mean 8.3333
_diffrn_measured_fraction_theta_full 0.992
_diffrn_measured_fraction_theta_max 0.992
_diffrn_measurement_device_type 'Bruker APEX-II CCD'
_diffrn_measurement_method '\f and \w scans'
_diffrn_radiation_monochromator graphite
_diffrn_radiation_type MoK\a
_diffrn_radiation_wavelength 0.71073
_diffrn_reflns_av_R_equivalents 0.0711
_diffrn_reflns_limit_h_max 23
_diffrn_reflns_limit_h_min -23
_diffrn_reflns_limit_k_max 17
_diffrn_reflns_limit_k_min -17
_diffrn_reflns_limit_l_max 27
_diffrn_reflns_limit_l_min -27
_diffrn_reflns_number 51768
_diffrn_reflns_theta_full 30.61
_diffrn_reflns_theta_max 30.61
_diffrn_reflns_theta_min 2.71
_exptl_absorpt_coefficient_mu 0.102
_exptl_absorpt_correction_T_max 0.98
_exptl_absorpt_correction_T_min 0.79
_exptl_absorpt_correction_type multi-scan
_exptl_absorpt_process_details 'SADABS V2012/1 (Bruker AXS Inc.)'
_exptl_crystal_colour colourless
_exptl_crystal_density_diffrn 1.049
_exptl_crystal_density_method 'not measured'
_exptl_crystal_description block
_exptl_crystal_F_000 1240
_exptl_crystal_size_max 0.410
_exptl_crystal_size_mid 0.260
_exptl_crystal_size_min 0.240
_refine_diff_density_max 0.744
_refine_diff_density_min -0.466
_refine_ls_extinction_method none
_refine_ls_goodness_of_fit_ref 1.038
_refine_ls_hydrogen_treatment mixed
_refine_ls_matrix_type full
_refine_ls_number_parameters 489
_refine_ls_number_reflns 10878
_refine_ls_number_restraints 572
_refine_ls_restrained_S_all 1.034
_refine_ls_R_factor_all 0.1179
_refine_ls_R_factor_gt 0.0641
_refine_ls_shift/su_max 0.002
_refine_ls_shift/su_mean 0.000
_refine_ls_structure_factor_coef Fsqd
_refine_ls_weighting_details 'w=1/[\s^2^(Fo^2^)+(0.0924P)^2^+0.7491P] where P=(Fo^2^+2Fc^2^)/3'
_refine_ls_weighting_scheme calc
_refine_ls_wR_factor_gt 0.1578
_refine_ls_wR_factor_ref 0.1920
_reflns_number_gt 6533
_reflns_number_total 10878
_reflns_threshold_expression 'I > 2\s(I)'
_cod_data_source_file ja509963m_si_003.cif
_cod_data_source_block I
_cod_database_code 4122982

loop_
_space_group_symop_operation_xyz
'x, y, z'
'-x, y+1/2, -z+1/2'
'-x, -y, -z'
'x, -y-1/2, z-1/2'

loop_
_atom_site_type_symbol
_atom_site_label
_atom_site_fract_x
_atom_site_fract_y
_atom_site_fract_z
_atom_site_U_iso_or_equiv
_atom_site_adp_type
_atom_site_calc_flag
_atom_site_refinement_flags_adp
_atom_site_refinement_flags_occupancy
_atom_site_refinement_flags_posn
_atom_site_occupancy
_atom_site_disorder_assembly
_atom_site_disorder_group
B B1 0.48195(17) 0.8886(3) 0.32268(16) 0.0536(8) Uani d . . . 1.0 . .
H H3B 0.5204 0.96 0.3177 0.08 Uiso d U . R 1.0 . .
H H2B 0.4812 0.8809 0.3782 0.08 Uiso d U . R 1.0 . .
H H1B 0.4948 0.8162 0.2979 0.08 Uiso d U . R 1.0 . .
C C1 0.07401(18) 0.81425(18) 0.30666(14) 0.0473(6) Uani d . . . 1.0 . .
H H1A 0.1313 0.7752 0.3273 0.071 Uiso calc U . R 1.0 . .
H H1D 0.0362 0.7833 0.2577 0.071 Uiso calc U . R 1.0 . .
H H1C 0.0437 0.8068 0.3408 0.071 Uiso calc U . R 1.0 . .
C C2 0.09088(13) 0.93461(14) 0.29751(10) 0.0260(4) Uani d . . . 1.0 . .
H H2 0.1154 0.9398 0.2581 0.031 Uiso calc U . R 1.0 . .
C C3 0.00368(15) 0.9983(2) 0.26961(13) 0.0449(6) Uani d . . . 1.0 . .
H H3A -0.022 0.9953 0.3072 0.067 Uiso calc U . R 1.0 . .
H H3D -0.0386 0.9662 0.2226 0.067 Uiso calc U . R 1.0 . .
H H3C 0.0153 1.0745 0.261 0.067 Uiso calc U . R 1.0 . .
C C4 0.15879(13) 0.98704(14) 0.36828(10) 0.0245(4) Uani d . . . 1.0 . .
C C5 0.17226(16) 0.94789(17) 0.43927(11) 0.0358(5) Uani d . . . 1.0 . .
H H5 0.1418 0.8838 0.4435 0.043 Uiso calc U . R 1.0 . .
C C6 0.22913(17) 1.00067(18) 0.50346(11) 0.0395(5) Uani d . . . 1.0 . .
H H6 0.2377 0.9726 0.5513 0.047 Uiso calc U . R 1.0 . .
C C7 0.27360(15) 1.09412(17) 0.49818(10) 0.0328(4) Uani d . . . 1.0 . .
H H7 0.3123 1.13 0.5427 0.039 Uiso calc U . R 1.0 . .
C C8 0.26259(13) 1.13688(15) 0.42848(10) 0.0248(4) Uani d . . . 1.0 . .
C C9 0.30434(13) 1.24469(16) 0.42239(10) 0.0278(4) Uani d . . . 1.0 . .
H H9 0.3222 1.2394 0.3791 0.033 Uiso calc U . R 1.0 . .
C C10 0.23407(17) 1.33466(17) 0.40460(14) 0.0440(5) Uani d . . . 1.0 . .
H H10A 0.1826 1.3167 0.3581 0.066 Uiso calc U . R 1.0 . .
H H10B 0.2601 1.4042 0.3985 0.066 Uiso calc U . R 1.0 . .
H H10C 0.2143 1.3408 0.4458 0.066 Uiso calc U . R 1.0 . .
C C11 0.38753(16) 1.2755(2) 0.49138(12) 0.0462(6) Uani d . . . 1.0 . .
H H11A 0.3711 1.2872 0.534 0.069 Uiso calc U . R 1.0 . .
H H11B 0.4134 1.3426 0.4813 0.069 Uiso calc U . R 1.0 . .
H H11C 0.4316 1.2163 0.5032 0.069 Uiso calc U . R 1.0 . .
C C12 0.20646(12) 1.08030(14) 0.36399(9) 0.0217(3) Uani d . . . 1.0 . .
C C13 0.24701(12) 1.11426(14) 0.26213(9) 0.0215(3) Uani d . . . 1.0 . .
C C14 0.22480(14) 1.16966(15) 0.18619(10) 0.0291(4) Uani d . . . 1.0 . .
C C15 0.1615(2) 1.2650(2) 0.17720(14) 0.0554(7) Uani d . . . 1.0 . .
H H15A 0.1052 1.2378 0.1777 0.083 Uiso calc U . R 1.0 . .
H H15B 0.1494 1.302 0.1295 0.083 Uiso calc U . R 1.0 . .
H H15C 0.1892 1.3165 0.2186 0.083 Uiso calc U . R 1.0 . .
C C16 0.3086(2) 1.2089(2) 0.17808(15) 0.0591(7) Uani d . . . 1.0 . .
H H16A 0.2922 1.2423 0.1286 0.089 Uiso calc U . R 1.0 . .
H H16B 0.3487 1.1469 0.1833 0.089 Uiso calc U . R 1.0 . .
H H16C 0.3393 1.263 0.2171 0.089 Uiso calc U . R 1.0 . .
C C17 0.17526(17) 1.08616(19) 0.12388(11) 0.0429(6) Uani d . . . 1.0 . .
H H17A 0.1213 1.0607 0.1294 0.064 Uiso calc U . R 1.0 . .
H H17B 0.2147 1.0239 0.1279 0.064 Uiso calc U . R 1.0 . .
H H17C 0.1583 1.1209 0.0748 0.064 Uiso calc U . R 1.0 . .
C C18 0.33599(13) 1.05635(16) 0.30054(9) 0.0285(4) Uani d . . . 1.0 . .
H H18A 0.3424 1.0391 0.3521 0.034 Uiso calc U . R 1.0 . .
H H18B 0.3834 1.11 0.3052 0.034 Uiso calc U . R 1.0 . .
C C19 0.27105(12) 0.83719(15) 0.24850(9) 0.0245(4) Uani d . . . 1.0 . .
H H19A 0.2641 0.8293 0.2964 0.029 Uiso calc U . R 1.0 . .
H H19B 0.2148 0.8688 0.2114 0.029 Uiso calc U . R 1.0 . .
C C20 0.28414(12) 0.72439(15) 0.22169(9) 0.0247(4) Uani d . . D 1.0 . .
C C21 0.3051(10) 0.6270(11) 0.2777(8) 0.037(3) Uani d U P D 0.213(3) A 1
C C22 0.3178(10) 0.5201(8) 0.2422(7) 0.040(2) Uani d U P D 0.213(3) A 1
H H22A 0.2633 0.5039 0.1977 0.061 Uiso calc U P R 0.213(3) A 1
H H22B 0.3298 0.4605 0.2785 0.061 Uiso calc U P R 0.213(3) A 1
H H22C 0.3685 0.5276 0.2276 0.061 Uiso calc U P R 0.213(3) A 1
C C23 0.2261(9) 0.6092(11) 0.3009(8) 0.054(3) Uani d U P D 0.213(3) A 1
H H23A 0.2064 0.6798 0.3126 0.082 Uiso calc U P R 0.213(3) A 1
H H23B 0.2453 0.5621 0.3452 0.082 Uiso calc U P DR 0.213(3) A 1
H H23C 0.1764 0.5745 0.2596 0.082 Uiso calc U P R 0.213(3) A 1
C C24 0.3903(9) 0.6456(12) 0.3489(6) 0.049(3) Uani d U P D 0.213(3) A 1
H H24A 0.4416 0.6549 0.3353 0.073 Uiso calc U P R 0.213(3) A 1
H H24B 0.4005 0.5825 0.3823 0.073 Uiso calc U P R 0.213(3) A 1
H H24C 0.383 0.7114 0.3746 0.073 Uiso calc U P R 0.213(3) A 1
C C21A 0.3091(4) 0.6253(5) 0.2751(3) 0.0311(11) Uani d U P D 0.628(3) A 2
C C22A 0.3709(4) 0.5513(5) 0.2547(2) 0.0616(15) Uani d U P D 0.628(3) A 2
H H22D 0.3858 0.4866 0.287 0.092 Uiso calc U P R 0.628(3) A 2
H H22E 0.426 0.5909 0.2618 0.092 Uiso calc U P R 0.628(3) A 2
H H22F 0.3408 0.5288 0.2022 0.092 Uiso calc U P R 0.628(3) A 2
C C23A 0.2217(3) 0.5673(3) 0.2629(3) 0.0496(11) Uani d U P D 0.628(3) A 2
H H23D 0.195 0.5382 0.2118 0.074 Uiso calc U P R 0.628(3) A 2
H H23E 0.1802 0.6192 0.2703 0.074 Uiso calc U P R 0.628(3) A 2
H H23F 0.2337 0.5073 0.2989 0.074 Uiso calc U P R 0.628(3) A 2
C C24A 0.3569(5) 0.6570(5) 0.3576(2) 0.0368(14) Uani d U P D 0.628(3) A 2
H H24D 0.3788 0.591 0.3879 0.055 Uiso calc U P R 0.628(3) A 2
H H24E 0.315 0.6953 0.3737 0.055 Uiso calc U P R 0.628(3) A 2
H H24F 0.4077 0.7049 0.364 0.055 Uiso calc U P R 0.628(3) A 2
C C21B 0.3384(9) 0.6416(12) 0.2829(8) 0.037(3) Uani d U P D 0.159(3) A 3
C C22B 0.4275(9) 0.6152(14) 0.2787(8) 0.047(3) Uani d U P D 0.159(3) A 3
H H22G 0.419 0.6108 0.226 0.071 Uiso calc U P R 0.159(3) A 3
H H22H 0.4498 0.5451 0.3034 0.071 Uiso calc U P R 0.159(3) A 3
H H22I 0.471 0.6727 0.3039 0.071 Uiso calc U P R 0.159(3) A 3
C C23B 0.2787(13) 0.5402(11) 0.2646(10) 0.058(3) Uani d U P D 0.159(3) A 3
H H23G 0.2689 0.5139 0.2144 0.086 Uiso calc U P R 0.159(3) A 3
H H23H 0.2209 0.5587 0.2661 0.086 Uiso calc U P R 0.159(3) A 3
H H23I 0.3079 0.483 0.3015 0.086 Uiso calc U P R 0.159(3) A 3
C C24B 0.354(2) 0.6837(19) 0.3607(7) 0.034(4) Uani d U P D 0.159(3) A 3
H H24G 0.3898 0.6302 0.3984 0.051 Uiso calc U P R 0.159(3) A 3
H H24H 0.2967 0.695 0.3642 0.051 Uiso calc U P R 0.159(3) A 3
H H24I 0.387 0.753 0.3695 0.051 Uiso calc U P R 0.159(3) A 3
C C25 0.22817(11) 0.77794(14) 0.09404(9) 0.0198(3) Uani d . . . 1.0 . .
C C26 0.13492(12) 0.79378(15) 0.06130(9) 0.0233(4) Uani d . . D 1.0 . .
C C27 0.0710(6) 0.7439(7) 0.0915(7) 0.0288(14) Uani d U P D 0.64(3) B 1
H H27 0.1068 0.7206 0.1444 0.035 Uiso calc U P R 0.64(3) B 1
C C28 0.0278(7) 0.6411(8) 0.0455(5) 0.0434(17) Uani d U P D 0.64(3) B 1
H H28A -0.0052 0.6612 -0.0072 0.065 Uiso calc U P R 0.64(3) B 1
H H28B -0.0135 0.6085 0.0649 0.065 Uiso calc U P R 0.64(3) B 1
H H28C 0.0747 0.5883 0.0497 0.065 Uiso calc U P R 0.64(3) B 1
C C29 -0.0007(5) 0.8234(10) 0.0921(6) 0.0410(16) Uani d U P D 0.64(3) B 1
H H29A 0.028 0.8897 0.1194 0.062 Uiso calc U P R 0.64(3) B 1
H H29B -0.0359 0.7892 0.1168 0.062 Uiso calc U P R 0.64(3) B 1
H H29C -0.0402 0.8424 0.0405 0.062 Uiso calc U P R 0.64(3) B 1
C C27A 0.0777(11) 0.7288(12) 0.0931(12) 0.028(2) Uani d U P D 0.36(3) B 2
H H27A 0.1146 0.72 0.148 0.034 Uiso calc U P R 0.36(3) B 2
C C28A 0.0573(13) 0.6134(11) 0.0601(9) 0.042(3) Uani d U P D 0.36(3) B 2
H H28D 0.0158 0.5772 0.0778 0.063 Uiso calc U P R 0.36(3) B 2
H H28E 0.113 0.5714 0.0761 0.063 Uiso calc U P R 0.36(3) B 2
H H28F 0.0298 0.6178 0.0052 0.063 Uiso calc U P R 0.36(3) B 2
C C29A -0.0074(9) 0.7870(16) 0.0858(11) 0.041(3) Uani d U P D 0.36(3) B 2
H H29D 0.0074 0.8604 0.1074 0.062 Uiso calc U P R 0.36(3) B 2
H H29E -0.0369 0.7457 0.1125 0.062 Uiso calc U P R 0.36(3) B 2
H H29F -0.0478 0.7927 0.0327 0.062 Uiso calc U P R 0.36(3) B 2
C C30 0.09961(13) 0.85880(16) -0.00254(10) 0.0283(4) Uani d . . . 1.0 . .
H H30 0.0368 0.8709 -0.0255 0.034 Uiso calc U . R 1.0 . .
C C31 0.15404(14) 0.90621(16) -0.03332(10) 0.0305(4) Uani d . . . 1.0 . .
H H31 0.1285 0.9496 -0.0773 0.037 Uiso calc U . R 1.0 . .
C C32 0.24559(13) 0.89041(16) 0.00002(10) 0.0281(4) Uani d . . . 1.0 . .
H H32 0.2826 0.9245 -0.021 0.034 Uiso calc U . R 1.0 . .
C C33 0.28484(12) 0.82583(15) 0.06354(9) 0.0236(4) Uani d . . . 1.0 . .
C C34 0.38472(13) 0.80363(18) 0.09722(10) 0.0325(4) Uani d . . . 1.0 . .
H H34 0.4034 0.7915 0.1522 0.039 Uiso calc U . R 1.0 . .
C C35 0.40567(16) 0.69990(19) 0.06457(14) 0.0436(5) Uani d . . . 1.0 . .
H H35A 0.3742 0.6382 0.075 0.065 Uiso calc U . R 1.0 . .
H H35B 0.4704 0.6863 0.0874 0.065 Uiso calc U . R 1.0 . .
H H35C 0.386 0.7083 0.0102 0.065 Uiso calc U . R 1.0 . .
C C36 0.44004(15) 0.8983(2) 0.08796(13) 0.0433(5) Uani d . . . 1.0 . .
H H36A 0.4286 0.9066 0.0349 0.065 Uiso calc U . R 1.0 . .
H H36B 0.5038 0.8835 0.1169 0.065 Uiso calc U . R 1.0 . .
H H36C 0.4233 0.9657 0.1062 0.065 Uiso calc U . R 1.0 . .
N N1 0.19033(10) 1.12355(11) 0.29162(8) 0.0213(3) Uani d . . . 1.0 . .
N N2 0.26513(10) 0.70173(12) 0.15339(8) 0.0230(3) Uani d . . . 1.0 . .
P P1 0.36222(3) 0.93183(5) 0.26221(3) 0.02904(14) Uani d . . . 1.0 . .
H H1P 0.3473(16) 0.9583(18) 0.1916(12) 0.044 Uiso d U . . 1.0 . .

loop_
_atom_site_aniso_label
_atom_site_aniso_U_11
_atom_site_aniso_U_22
_atom_site_aniso_U_33
_atom_site_aniso_U_12
_atom_site_aniso_U_13
_atom_site_aniso_U_23
B1 0.0220(12) 0.087(2) 0.0488(16) 0.0112(13) 0.0110(11) 0.0010(15)
C1 0.0600(16) 0.0350(12) 0.0488(13) -0.0201(11) 0.0237(12) -0.0028(10)
C2 0.0306(10) 0.0233(9) 0.0303(9) -0.0041(7) 0.0187(8) -0.0024(7)
C3 0.0304(11) 0.0544(14) 0.0503(13) 0.0036(10) 0.0166(10) -0.0133(11)
C4 0.0303(10) 0.0218(8) 0.0259(9) 0.0021(7) 0.0158(8) 0.0027(7)
C5 0.0510(13) 0.0290(10) 0.0339(10) -0.0035(9) 0.0239(10) 0.0068(8)
C6 0.0612(15) 0.0380(11) 0.0230(9) -0.0011(10) 0.0208(10) 0.0076(9)
C7 0.0455(12) 0.0331(10) 0.0202(8) 0.0005(9) 0.0135(8) -0.0007(8)
C8 0.0310(10) 0.0247(9) 0.0224(8) 0.0002(7) 0.0145(7) -0.0016(7)
C9 0.0348(10) 0.0301(10) 0.0229(9) -0.0082(8) 0.0161(8) -0.0076(7)
C10 0.0516(14) 0.0252(10) 0.0611(15) -0.0031(10) 0.0288(12) -0.0023(10)
C11 0.0449(13) 0.0648(16) 0.0303(11) -0.0234(12) 0.0165(10) -0.0107(11)
C12 0.0265(9) 0.0218(8) 0.0207(8) 0.0030(7) 0.0134(7) 0.0031(6)
C13 0.0280(9) 0.0186(8) 0.0176(8) -0.0055(7) 0.0088(7) -0.0034(6)
C14 0.0436(12) 0.0269(9) 0.0207(9) -0.0018(8) 0.0169(8) 0.0016(7)
C15 0.095(2) 0.0382(13) 0.0431(13) 0.0223(13) 0.0381(14) 0.0197(11)
C16 0.075(2) 0.0646(17) 0.0524(15) -0.0152(15) 0.0412(15) 0.0098(13)
C17 0.0559(15) 0.0445(12) 0.0215(9) 0.0087(11) 0.0082(9) 0.0012(9)
C18 0.0265(10) 0.0411(11) 0.0177(8) -0.0028(8) 0.0087(7) -0.0078(8)
C19 0.0238(9) 0.0329(10) 0.0166(8) 0.0075(7) 0.0079(7) -0.0013(7)
C20 0.0237(9) 0.0323(10) 0.0197(8) 0.0090(7) 0.0106(7) 0.0033(7)
C21 0.045(4) 0.037(4) 0.029(4) 0.017(4) 0.016(3) 0.009(4)
C22 0.060(6) 0.029(4) 0.035(4) -0.001(4) 0.021(4) 0.006(3)
C23 0.071(6) 0.054(6) 0.051(6) 0.011(5) 0.038(5) 0.028(5)
C24 0.061(5) 0.040(5) 0.035(5) 0.023(5) 0.009(4) 0.004(4)
C21A 0.038(2) 0.035(2) 0.0204(17) 0.0139(18) 0.0121(16) 0.0084(16)
C22A 0.085(4) 0.064(3) 0.035(2) 0.054(3) 0.024(3) 0.020(2)
C23A 0.063(3) 0.0284(19) 0.045(2) -0.0097(18) 0.009(2) 0.0127(17)
C24A 0.049(3) 0.041(3) 0.0207(18) 0.004(3) 0.0139(18) 0.0093(17)
C21B 0.047(4) 0.036(4) 0.027(4) 0.014(4) 0.016(4) 0.014(4)
C22B 0.058(6) 0.053(6) 0.031(5) 0.036(5) 0.018(5) 0.024(5)
C23B 0.068(6) 0.044(6) 0.048(6) 0.004(5) 0.010(6) 0.017(5)
C24B 0.044(7) 0.036(7) 0.023(5) 0.018(6) 0.013(5) 0.024(4)
C25 0.0232(8) 0.0218(8) 0.0151(7) 0.0027(7) 0.0085(6) -0.0021(6)
C26 0.0221(9) 0.0285(9) 0.0184(8) -0.0001(7) 0.0074(7) -0.0043(7)
C27 0.024(2) 0.042(3) 0.019(2) -0.001(2) 0.0068(18) -0.003(2)
C28 0.040(3) 0.052(3) 0.047(3) -0.019(3) 0.026(3) -0.013(2)
C29 0.030(2) 0.061(4) 0.036(3) 0.009(2) 0.018(2) 0.000(3)
C27A 0.023(4) 0.041(4) 0.026(4) -0.002(3) 0.015(3) -0.004(3)
C28A 0.044(6) 0.048(5) 0.044(5) -0.017(4) 0.028(4) -0.011(4)
C29A 0.038(4) 0.055(6) 0.038(5) 0.005(4) 0.022(3) 0.005(5)
C30 0.0234(9) 0.0364(10) 0.0190(8) 0.0048(8) 0.0023(7) -0.0031(7)
C31 0.0363(11) 0.0332(10) 0.0171(8) 0.0050(8) 0.0056(8) 0.0020(7)
C32 0.0335(10) 0.0324(10) 0.0194(8) -0.0022(8) 0.0117(8) 0.0014(7)
C33 0.0228(9) 0.0313(9) 0.0171(8) 0.0009(7) 0.0084(7) -0.0019(7)
C34 0.0245(10) 0.0525(13) 0.0225(9) 0.0010(9) 0.0115(8) 0.0038(8)
C35 0.0342(12) 0.0478(13) 0.0540(14) 0.0127(10) 0.0232(11) 0.0116(11)
C36 0.0307(11) 0.0622(15) 0.0391(12) -0.0117(11) 0.0164(10) -0.0097(11)
N1 0.0281(8) 0.0194(7) 0.0180(7) -0.0026(6) 0.0110(6) 0.0002(5)
N2 0.0240(8) 0.0274(8) 0.0194(7) 0.0058(6) 0.0108(6) 0.0019(6)
P1 0.0232(2) 0.0437(3) 0.0214(2) 0.0049(2) 0.01018(19) -0.0026(2)

loop_
_atom_type_symbol
_atom_type_description
_atom_type_scat_dispersion_real
_atom_type_scat_dispersion_imag
_atom_type_scat_source
C C 0.0033 0.0016 'International Tables Vol C Tables 4.2.6.8 and 6.1.1.4'
H H 0.0000 0.0000 'International Tables Vol C Tables 4.2.6.8 and 6.1.1.4'
B B 0.0013 0.0007 'International Tables Vol C Tables 4.2.6.8 and 6.1.1.4'
N N 0.0061 0.0033 'International Tables Vol C Tables 4.2.6.8 and 6.1.1.4'
P P 0.1023 0.0942 'International Tables Vol C Tables 4.2.6.8 and 6.1.1.4'

loop_
_geom_angle_atom_site_label_1
_geom_angle_atom_site_label_2
_geom_angle_atom_site_label_3
_geom_angle
P1 B1 H3B 101.7
P1 B1 H2B 102.7
H3B B1 H2B 112.9
P1 B1 H1B 106.8
H3B B1 H1B 113.3
H2B B1 H1B 117.3
C2 C1 H1A 109.5
C2 C1 H1D 109.5
H1A C1 H1D 109.5
C2 C1 H1C 109.5
H1A C1 H1C 109.5
H1D C1 H1C 109.5
C3 C2 C4 110.06(15)
C3 C2 C1 110.63(18)
C4 C2 C1 113.74(16)
C3 C2 H2 107.4
C4 C2 H2 107.4
C1 C2 H2 107.4
C2 C3 H3A 109.5
C2 C3 H3D 109.5
H3A C3 H3D 109.5
C2 C3 H3C 109.5
H3A C3 H3C 109.5
H3D C3 H3C 109.5
C5 C4 C12 117.96(17)
C5 C4 C2 121.38(17)
C12 C4 C2 120.58(15)
C6 C5 C4 121.15(19)
C6 C5 H5 119.4
C4 C5 H5 119.4
C7 C6 C5 120.11(17)
C7 C6 H6 119.9
C5 C6 H6 119.9
C6 C7 C8 121.12(19)
C6 C7 H7 119.4
C8 C7 H7 119.4
C7 C8 C12 117.85(17)
C7 C8 C9 121.16(16)
C12 C8 C9 120.85(15)
C8 C9 C11 114.57(17)
C8 C9 C10 109.16(16)
C11 C9 C10 110.02(18)
C8 C9 H9 107.6
C11 C9 H9 107.6
C10 C9 H9 107.6
C9 C10 H10A 109.5
C9 C10 H10B 109.5
H10A C10 H10B 109.5
C9 C10 H10C 109.5
H10A C10 H10C 109.5
H10B C10 H10C 109.5
C9 C11 H11A 109.5
C9 C11 H11B 109.5
H11A C11 H11B 109.5
C9 C11 H11C 109.5
H11A C11 H11C 109.5
H11B C11 H11C 109.5
C4 C12 C8 121.72(15)
C4 C12 N1 118.33(15)
C8 C12 N1 119.69(15)
N1 C13 C18 122.89(15)
N1 C13 C14 117.59(16)
C18 C13 C14 119.45(15)
C16 C14 C15 110.0(2)
C16 C14 C13 111.62(18)
C15 C14 C13 109.69(15)
C16 C14 C17 109.67(18)
C15 C14 C17 107.58(19)
C13 C14 C17 108.14(15)
C14 C15 H15A 109.5
C14 C15 H15B 109.5
H15A C15 H15B 109.5
C14 C15 H15C 109.5
H15A C15 H15C 109.5
H15B C15 H15C 109.5
C14 C16 H16A 109.5
C14 C16 H16B 109.5
H16A C16 H16B 109.5
C14 C16 H16C 109.5
H16A C16 H16C 109.5
H16B C16 H16C 109.5
C14 C17 H17A 109.5
C14 C17 H17B 109.5
H17A C17 H17B 109.5
C14 C17 H17C 109.5
H17A C17 H17C 109.5
H17B C17 H17C 109.5
C13 C18 P1 121.68(12)
C13 C18 H18A 106.9
P1 C18 H18A 106.9
C13 C18 H18B 106.9
P1 C18 H18B 106.9
H18A C18 H18B 106.7
C20 C19 P1 114.21(12)
C20 C19 H19A 108.7
P1 C19 H19A 108.7
C20 C19 H19B 108.7
P1 C19 H19B 108.7
H19A C19 H19B 107.6
N2 C20 C19 123.31(16)
N2 C20 C21A 114.9(3)
C19 C20 C21A 121.2(2)
N2 C20 C21B 119.3(6)
C19 C20 C21B 116.5(6)
N2 C20 C21 117.3(6)
C19 C20 C21 118.4(6)
C22 C21 C24 107.3(11)
C22 C21 C23 107.0(11)
C24 C21 C23 108.3(12)
C22 C21 C20 111.6(9)
C24 C21 C20 112.5(10)
C23 C21 C20 109.8(9)
C21 C22 H22A 109.5
C21 C22 H22B 109.5
H22A C22 H22B 109.5
C21 C22 H22C 109.5
H22A C22 H22C 109.5
H22B C22 H22C 109.5
C21 C23 H23A 109.5
C21 C23 H23B 109.5
H23A C23 H23B 109.5
C21 C23 H23C 109.5
H23A C23 H23C 109.5
H23B C23 H23C 109.5
C21 C24 H24A 109.5
C21 C24 H24B 109.5
H24A C24 H24B 109.5
C21 C24 H24C 109.5
H24A C24 H24C 109.5
H24B C24 H24C 109.5
C22A C21A C23A 111.0(5)
C22A C21A C24A 108.3(5)
C23A C21A C24A 109.4(5)
C22A C21A C20 108.4(4)
C23A C21A C20 106.6(4)
C24A C21A C20 113.2(4)
C21A C22A H22D 109.5
C21A C22A H22E 109.5
H22D C22A H22E 109.5
C21A C22A H22F 109.5
H22D C22A H22F 109.5
H22E C22A H22F 109.5
C21A C23A H23D 109.5
C21A C23A H23E 109.5
H23D C23A H23E 109.5
C21A C23A H23F 109.5
H23D C23A H23F 109.5
H23E C23A H23F 109.5
C21A C24A H24D 109.5
C21A C24A H24E 109.5
H24D C24A H24E 109.5
C21A C24A H24F 109.5
H24D C24A H24F 109.5
H24E C24A H24F 109.5
C24B C21B C22B 109.9(15)
C24B C21B C23B 110.3(14)
C22B C21B C23B 110.3(13)
C24B C21B C20 111.2(11)
C22B C21B C20 111.1(9)
C23B C21B C20 103.9(9)
C21B C22B H22G 109.5
C21B C22B H22H 109.5
H22G C22B H22H 109.5
C21B C22B H22I 109.5
H22G C22B H22I 109.5
H22H C22B H22I 109.5
C21B C23B H23G 109.5
C21B C23B H23H 109.5
H23G C23B H23H 109.5
C21B C23B H23I 109.5
H23G C23B H23I 109.5
H23H C23B H23I 109.5
C21B C24B H24G 109.5
C21B C24B H24H 109.5
H24G C24B H24H 109.5
C21B C24B H24I 109.5
H24G C24B H24I 109.5
H24H C24B H24I 109.5
C26 C25 C33 121.54(15)
C26 C25 N2 119.22(15)
C33 C25 N2 118.79(15)
C30 C26 C25 117.88(16)
C30 C26 C27 118.4(5)
C25 C26 C27 123.7(5)
C30 C26 C27A 123.9(8)
C25 C26 C27A 117.9(8)
C26 C27 C29 113.2(6)
C26 C27 C28 109.1(6)
C29 C27 C28 110.8(6)
C26 C27 H27 107.8
C29 C27 H27 107.8
C28 C27 H27 107.8
C27 C28 H28A 109.5
C27 C28 H28B 109.5
H28A C28 H28B 109.5
C27 C28 H28C 109.5
H28A C28 H28C 109.5
H28B C28 H28C 109.5
C27 C29 H29A 109.5
C27 C29 H29B 109.5
H29A C29 H29B 109.5
C27 C29 H29C 109.5
H29A C29 H29C 109.5
H29B C29 H29C 109.5
C29A C27A C26 113.6(11)
C29A C27A C28A 111.0(10)
C26 C27A C28A 112.0(10)
C29A C27A H27A 106.6
C26 C27A H27A 106.6
C28A C27A H27A 106.6
C27A C28A H28D 109.5
C27A C28A H28E 109.5
H28D C28A H28E 109.5
C27A C28A H28F 109.5
H28D C28A H28F 109.5
H28E C28A H28F 109.5
C27A C29A H29D 109.5
C27A C29A H29E 109.5
H29D C29A H29E 109.5
C27A C29A H29F 109.5
H29D C29A H29F 109.5
H29E C29A H29F 109.5
C31 C30 C26 121.41(18)
C31 C30 H30 119.3
C26 C30 H30 119.3
C32 C31 C30 119.85(17)
C32 C31 H31 120.1
C30 C31 H31 120.1
C31 C32 C33 121.48(18)
C31 C32 H32 119.3
C33 C32 H32 119.3
C32 C33 C25 117.83(16)
C32 C33 C34 121.18(16)
C25 C33 C34 120.95(16)
C33 C34 C35 110.61(17)
C33 C34 C36 113.34(18)
C35 C34 C36 110.08(17)
C33 C34 H34 107.5
C35 C34 H34 107.5
C36 C34 H34 107.5
C34 C35 H35A 109.5
C34 C35 H35B 109.5
H35A C35 H35B 109.5
C34 C35 H35C 109.5
H35A C35 H35C 109.5
H35B C35 H35C 109.5
C34 C36 H36A 109.5
C34 C36 H36B 109.5
H36A C36 H36B 109.5
C34 C36 H36C 109.5
H36A C36 H36C 109.5
H36B C36 H36C 109.5
C13 N1 C12 122.21(15)
C20 N2 C25 123.73(15)
C19 P1 C18 106.33(9)
C19 P1 B1 119.16(13)
C18 P1 B1 109.27(12)
C19 P1 H1P 101.8(10)
C18 P1 H1P 104.1(10)
B1 P1 H1P 114.9(10)

loop_
_geom_bond_atom_site_label_1
_geom_bond_atom_site_label_2
_geom_bond_distance
B1 P1 1.905(3)
B1 H3B 1.1033
B1 H2B 1.0908
B1 H1B 1.0693
C1 C2 1.523(3)
C1 H1A 0.98
C1 H1D 0.98
C1 H1C 0.98
C2 C3 1.518(3)
C2 C4 1.520(3)
C2 H2 1.0
C3 H3A 0.98
C3 H3D 0.98
C3 H3C 0.98
C4 C5 1.395(2)
C4 C12 1.403(2)
C5 C6 1.382(3)
C5 H5 0.95
C6 C7 1.381(3)
C6 H6 0.95
C7 C8 1.398(2)
C7 H7 0.95
C8 C12 1.404(2)
C8 C9 1.512(3)
C9 C11 1.523(3)
C9 C10 1.526(3)
C9 H9 1.0
C10 H10A 0.98
C10 H10B 0.98
C10 H10C 0.98
C11 H11A 0.98
C11 H11B 0.98
C11 H11C 0.98
C12 N1 1.428(2)
C13 N1 1.274(2)
C13 C18 1.515(3)
C13 C14 1.533(2)
C14 C16 1.516(3)
C14 C15 1.521(3)
C14 C17 1.544(3)
C15 H15A 0.98
C15 H15B 0.98
C15 H15C 0.98
C16 H16A 0.98
C16 H16B 0.98
C16 H16C 0.98
C17 H17A 0.98
C17 H17B 0.98
C17 H17C 0.98
C18 P1 1.8233(19)
C18 H18A 0.99
C18 H18B 0.99
C19 C20 1.522(2)
C19 P1 1.818(2)
C19 H19A 0.99
C19 H19B 0.99
C20 N2 1.270(2)
C20 C21A 1.543(6)
C20 C21B 1.545(13)
C20 C21 1.559(13)
C21 C22 1.533(13)
C21 C24 1.534(13)
C21 C23 1.542(13)
C22 H22A 0.98
C22 H22B 0.98
C22 H22C 0.98
C23 H23A 0.98
C23 H23B 0.98
C23 H23C 0.98
C24 H24A 0.98
C24 H24B 0.98
C24 H24C 0.98
C21A C22A 1.521(6)
C21A C23A 1.524(7)
C21A C24A 1.527(6)
C22A H22D 0.98
C22A H22E 0.98
C22A H22F 0.98
C23A H23D 0.98
C23A H23E 0.98
C23A H23F 0.98
C24A H24D 0.98
C24A H24E 0.98
C24A H24F 0.98
C21B C24B 1.520(13)
C21B C22B 1.523(12)
C21B C23B 1.528(12)
C22B H22G 0.98
C22B H22H 0.98
C22B H22I 0.98
C23B H23G 0.98
C23B H23H 0.98
C23B H23I 0.98
C24B H24G 0.98
C24B H24H 0.98
C24B H24I 0.98
C25 C26 1.406(2)
C25 C33 1.411(2)
C25 N2 1.418(2)
C26 C30 1.392(3)
C26 C27 1.517(7)
C26 C27A 1.534(12)
C27 C29 1.524(7)
C27 C28 1.541(8)
C27 H27 1.0
C28 H28A 0.98
C28 H28B 0.98
C28 H28C 0.98
C29 H29A 0.98
C29 H29B 0.98
C29 H29C 0.98
C27A C29A 1.515(12)
C27A C28A 1.534(12)
C27A H27A 1.0
C28A H28D 0.98
C28A H28E 0.98
C28A H28F 0.98
C29A H29D 0.98
C29A H29E 0.98
C29A H29F 0.98
C30 C31 1.383(3)
C30 H30 0.95
C31 C32 1.381(3)
C31 H31 0.95
C32 C33 1.389(2)
C32 H32 0.95
C33 C34 1.515(3)
C34 C35 1.520(3)
C34 C36 1.523(3)
C34 H34 1.0
C35 H35A 0.98
C35 H35B 0.98
C35 H35C 0.98
C36 H36A 0.98
C36 H36B 0.98
C36 H36C 0.98
P1 H1P 1.34(2)
